data_2006566
loop_
_publ_author_name
'Abrah\~ao-Junior, Odonirio '
'Gambardella, Maria Teresa do P.'
'Ruggiero, Silvana Guilardi'
'Sacramento, Tania Marcia'
'Stefani, Guglielmo Marconi'
'Pilo-Veloso, Dorila'

_publ_contact_author
;
  Odonirio Abrahao Junior
  Instituto de Quimica de S\~ao Carlos, Universidade de S\~ao Paulo
  Caixa Postal 870
  13560.970, S\~ao Carlos, SP,
  Brazil
;
_publ_section_title
;
 6\a-Hydroxyvouacapan-7\b,17\b-lactone
;
_journal_issue 10
_journal_name_full 'Acta Crystallographica Section C'
_journal_page_first 1508
_journal_page_last 1510
_journal_paper_doi 10.1107/S0108270197006057
_journal_volume 53
_journal_year 1997
_chemical_formula_moiety 'C20 H26 O4'
_chemical_formula_sum 'C20 H26 O4'
_chemical_formula_weight 330.41
_chemical_melting_point .223E-221
_chemical_name_systematic
;
6\a,7\b-dihydroxyvouacapan-17\b-lactone
;
_space_group_IT_number 19
_symmetry_cell_setting orthorhombic
_symmetry_space_group_name_Hall 'P 2ac 2ab'
_symmetry_space_group_name_H-M 'P 21 21 21'
_audit_creation_method SHELXL
_cell_angle_alpha 90.00
_cell_angle_beta 90.00
_cell_angle_gamma 90.00
_cell_formula_units_Z 4
_cell_length_a 7.8937(6)
_cell_length_b 10.808(2)
_cell_length_c 19.523(2)
_cell_measurement_reflns_used 25
_cell_measurement_temperature 298(2)
_cell_measurement_theta_max 18.13
_cell_measurement_theta_min 8.12
_cell_volume 1665.6(4)
_computing_cell_refinement 'CAD-4 Software, Enraf-Nonius'
_computing_data_collection 'CAD-4 Software, Enraf-Nonius'
_computing_data_reduction 'VAXSDP (Frenz, 1978)'
_computing_molecular_graphics 'XPMA and ZORTEP (Zsolnai, 1996)'
_computing_publication_material 'SHELXL-93(Sheldrick, 1993)and Wordpad Editor, Microsoft Windows95'
_computing_structure_refinement 'SHELXL-93 (Sheldrick, 1993)'
_computing_structure_solution 'SHELXS-86 (Sheldrick, 1985)'
_diffrn_ambient_temperature 298
_diffrn_measurement_device 'Enraf-Nonius CAD-4'
_diffrn_measurement_method \w/2\q
_diffrn_radiation_monochromator graphite
_diffrn_radiation_source 'fine-focus sealed tube'
_diffrn_radiation_type MoK\a
_diffrn_radiation_wavelength 0.71073
_diffrn_reflns_av_R_equivalents 0.0000
_diffrn_reflns_av_sigmaI/netI 0.1386
_diffrn_reflns_limit_h_max 0
_diffrn_reflns_limit_h_min -9
_diffrn_reflns_limit_k_max 0
_diffrn_reflns_limit_k_min -13
_diffrn_reflns_limit_l_max 24
_diffrn_reflns_limit_l_min 0
_diffrn_reflns_number 1954
_diffrn_reflns_theta_max 26.30
_diffrn_reflns_theta_min 2.15
_diffrn_standards_decay_% 0
_diffrn_standards_interval_time 120
_diffrn_standards_number 3
_exptl_absorpt_coefficient_mu 0.090
_exptl_absorpt_correction_type none
_exptl_crystal_colour colourless
_exptl_crystal_density_diffrn 1.318
_exptl_crystal_density_meas ?
_exptl_crystal_description prism
_exptl_crystal_F_000 712
_exptl_crystal_size_max 0.15
_exptl_crystal_size_mid 0.08
_exptl_crystal_size_min 0.03
_refine_diff_density_max 0.307
_refine_diff_density_min -0.347
_refine_ls_abs_structure_details 'Flack (1983)'
_refine_ls_abs_structure_Flack 3(5)
_refine_ls_extinction_method none
_refine_ls_goodness_of_fit_all 1.169
_refine_ls_goodness_of_fit_obs 1.109
_refine_ls_hydrogen_treatment noref
_refine_ls_matrix_type full
_refine_ls_number_parameters 218
_refine_ls_number_reflns 1953
_refine_ls_number_restraints 0
_refine_ls_restrained_S_all 1.172
_refine_ls_restrained_S_obs 1.109
_refine_ls_R_factor_all 0.2099
_refine_ls_R_factor_obs .0565
_refine_ls_shift/esd_max -0.001
_refine_ls_shift/esd_mean 0.000
_refine_ls_structure_factor_coef Fsqd
_refine_ls_weighting_details 'w = 1/[\s^2^(Fo^2^)+(0.0364P)^2^+1.7436P] where P=(Fo^2^+2Fc^2^)/3'
_refine_ls_weighting_scheme calc
_refine_ls_wR_factor_all 0.1795
_refine_ls_wR_factor_obs .1099
_reflns_number_observed 911
_reflns_number_total 1954
_reflns_observed_criterion >2sigma(I)
_cod_data_source_file cf1155.cif
_cod_data_source_block global
_cod_depositor_comments
;
The following automatic conversions were performed:

'_exptl_crystal_density_meas' value 'none' was changed to '?' - the
value is perceived as not measured.

Automatic conversion script
Id: cif_fix_values 3008 2015-01-20 13:52:24Z robertas 

The following automatic conversions were performed:

'_refine_ls_weighting_scheme' value 'calc w =
1/[\s^2^(Fo^2^)+(0.0364P)^2^+1.7436P] where P=(Fo^2^+2Fc^2^)/3' was
changed to 'calc'. New tag '_refine_ls_weighting_details' was
created. The value of the new tag was set to 'w =
1/[\s^2^(Fo^2^)+(0.0364P)^2^+1.7436P] where P=(Fo^2^+2Fc^2^)/3'.

Automatic conversion script
Id: cif_fix_values 3143 2015-03-26 13:38:13Z robertas 
;
_cod_original_cell_volume 1665.7(3)
_cod_database_code 2006566

loop_
_symmetry_equiv_pos_as_xyz
x,y,z
-x+1/2,-y,z+1/2
-x,y+1/2,-z+1/2
x+1/2,-y+1/2,-z

loop_
_atom_site_aniso_label
_atom_site_aniso_U_11
_atom_site_aniso_U_22
_atom_site_aniso_U_33
_atom_site_aniso_U_12
_atom_site_aniso_U_13
_atom_site_aniso_U_23
O1 .041(3) .054(3) .049(3) .001(3) .006(3) .006(3)
O2 .032(3) .054(3) .065(4) .008(3) .006(3) .010(3)
O3 .039(3) .041(3) .053(3) .003(3) -.001(3) .009(3)
O4 .052(3) .048(3) .057(3) .000(3) -.004(3) .019(3)
C1 .049(5) .039(4) .042(5) -.001(4) .005(4) .012(4)
C2 .054(5) .046(5) .045(5) .007(5) -.007(4) .016(4)
C3 .049(5) .043(5) .067(6) -.008(5) -.005(5) .017(4)
C4 .037(4) .041(4) .034(4) -.006(4) .001(4) .003(4)
C5 .034(5) .030(4) .037(4) -.003(4) -.002(4) .003(4)
C6 .028(4) .036(4) .044(5) .006(4) .004(4) .000(4)
C7 .031(4) .044(5) .043(4) .006(4) -.004(4) .011(4)
C8 .032(4) .027(4) .028(4) .009(4) -.004(3) .003(3)
C9 .033(4) .032(4) .035(4) .001(4) -.002(3) .003(3)
C10 .032(4) .031(4) .041(4) .002(4) -.009(4) .002(4)
C11 .038(5) .050(5) .040(4) -.002(4) .000(4) -.003(4)
C12 .040(5) .050(5) .037(4) .000(5) .016(4) .001(4)
C13 .049(5) .035(4) .032(4) -.003(4) .002(4) .005(3)
C14 .040(5) .040(4) .040(4) .002(4) -.005(4) .002(4)
C15 .057(6) .049(5) .039(5) .003(5) .002(4) .004(4)
C16 .063(6) .055(5) .046(5) -.007(5) .015(5) .009(5)
C17 .044(5) .040(4) .041(4) -.007(5) -.011(4) .006(4)
C18 .063(6) .056(5) .044(5) .000(5) .007(5) -.004(4)
C19 .040(5) .064(6) .060(6) -.009(5) .004(5) .013(5)
C20 .036(4) .051(5) .044(4) -.004(4) -.005(4) -.009(4)

loop_
_atom_site_label
_atom_site_fract_x
_atom_site_fract_y
_atom_site_fract_z
_atom_site_U_iso_or_equiv
_atom_site_thermal_displace_type
_atom_site_calc_flag
_atom_site_refinement_flags
_atom_site_occupancy
_atom_site_disorder_group
_atom_site_type_symbol
O1 -.3770(7) .9638(5) .0734(3) .0480(14) Uani d . 1 . O
O2 .4794(6) .9793(5) -.1157(3) .051(2) Uani d . 1 . O
HO2 .5178 .9022 -.1124 .076 Uiso d . 1 . H
O3 .3122(7) .8436(4) .0034(3) .0441(14) Uani d . 1 . O
O4 .2050(7) .7232(5) .0865(3) .052(2) Uani d . 1 . O
C1 -.0429(10) 1.2428(6) -.1234(4) .043(2) Uani d . 1 . C
H1A -.1654(10) 1.2408(6) -.1195(4) .076 Uiso calc R 1 . H
H1B -.0002(10) 1.3008(6) -.0896(4) .076 Uiso calc R 1 . H
C2 .0052(11) 1.2881(8) -.1949(4) .048(2) Uani d . 1 . C
H2A -.0388(11) 1.2315(8) -.2291(4) .076 Uiso calc R 1 . H
H2B -.0441(11) 1.3690(8) -.2029(4) .076 Uiso calc R 1 . H
C3 .1968(10) 1.2958(7) -.2008(4) .053(2) Uani d . 1 . C
H3A .2368(10) 1.3593(7) -.1697(4) .076 Uiso calc R 1 . H
H3B .2249(10) 1.3223(7) -.2469(4) .076 Uiso calc R 1 . H
C4 .2942(10) 1.1750(7) -.1856(4) .037(2) Uani d . 1 . C
C5 .2268(9) 1.1148(6) -.1177(4) .034(2) Uani d . 1 . C
H5 .2692(9) 1.1686(6) -.0810(4) .076 Uiso calc R 1 . H
C6 .3024(9) .9839(7) -.1012(4) .036(2) Uani d . 1 . C
H6 .2429(9) .9205(7) -.1279(4) .076 Uiso calc R 1 . H
C7 .2679(10) .9657(7) -.0267(4) .039(2) Uani d . 1 . C
H7 .3246(10) 1.0312(7) -.0006(4) .076 Uiso calc R 1 . H
C8 .0822(8) .9693(6) -.0119(3) .029(2) Uani d . 1 . C
H8 .0302(8) .9032(6) -.0390(3) .076 Uiso calc R 1 . H
C9 -.0075(9) 1.0869(7) -.0307(3) .033(2) Uani d . 1 . C
H9 .0415(9) 1.1543(7) -.0036(3) .076 Uiso calc R 1 . H
C10 .0276(9) 1.1142(7) -.1080(4) .035(2) Uani d . 1 . C
C11 -.1979(10) 1.0727(7) -.0098(4) .043(2) Uani d . 1 . C
H11A -.2430(10) 1.1528(7) .0031(4) .076 Uiso calc R 1 . H
H11B -.2624(10) 1.0427(7) -.0487(4) .076 Uiso calc R 1 . H
C12 -.2167(10) .9850(7) .0484(4) .042(2) Uani d . 1 . C
C13 -.1032(10) .9171(7) .0834(4) .038(2) Uani d . 1 . C
C14 .0783(10) .9276(7) .0616(4) .040(2) Uani d . 1 . C
H14 .1331(10) .9911(7) .0897(4) .076 Uiso calc R 1 . H
C15 -.1935(12) .8493(8) .1342(4) .048(2) Uani d . 1 . C
H15 -.1485(12) .7955(8) .1667(4) .076 Uiso calc R 1 . H
C16 -.3580(12) .8793(8) .1255(4) .055(2) Uani d . 1 . C
H16 -.4467(12) .8472(8) .1512(4) .076 Uiso calc R 1 . H
C17 .1992(11) .8185(7) .0547(4) .042(2) Uani d . 1 . C
C18 .2859(11) 1.0893(7) -.2485(4) .054(2) Uani d . 1 . C
H18A .1697(11) 1.070(4) -.2585(16) .076 Uiso calc R 1 . H
H18B .347(5) 1.014(2) -.2391(10) .076 Uiso calc R 1 . H
H18C .336(6) 1.130(2) -.2872(7) .076 Uiso calc R 1 . H
C19 .4807(10) 1.2172(8) -.1773(5) .055(2) Uani d . 1 . C
H19A .511(2) 1.271(4) -.2147(15) .076 Uiso calc R 1 . H
H19B .5536(12) 1.1460(9) -.177(3) .076 Uiso calc R 1 . H
H19C .4932(18) 1.261(4) -.1348(14) .076 Uiso calc R 1 . H
C20 -.0618(9) 1.0183(7) -.1544(4) .044(2) Uani d . 1 . C
H20A -.031(5) .9363(7) -.1402(17) .076 Uiso calc R 1 . H
H20B -.028(5) 1.031(3) -.2011(5) .076 Uiso calc R 1 . H
H20C -.1824(9) 1.028(3) -.151(2) .076 Uiso calc R 1 . H

loop_
_atom_type_symbol
_atom_type_description
_atom_type_scat_dispersion_real
_atom_type_scat_dispersion_imag
_atom_type_scat_source
O O 0.0106 0.0060 'International Tables Vol C Tables 4.2.6.8 and 6.1.1.4'
C C 0.0033 0.0016 'International Tables Vol C Tables 4.2.6.8 and 6.1.1.4'
H H 0.0000 0.0000 'International Tables Vol C Tables 4.2.6.8 and 6.1.1.4'

loop_
_geom_angle_atom_site_label_1
_geom_angle_atom_site_label_2
_geom_angle_atom_site_label_3
_geom_angle
_geom_angle_publ_flag
C16 O1 C12 105.8(6) ?
C17 O3 C7 108.2(6) y
C2 C1 C10 112.4(7) ?
C3 C2 C1 109.6(7) ?
C2 C3 C4 115.7(7) ?
C18 C4 C3 109.5(6) ?
C18 C4 C19 107.5(7) ?
C3 C4 C19 104.1(6) ?
C18 C4 C5 114.3(6) ?
C3 C4 C5 110.1(6) ?
C19 C4 C5 110.8(7) ?
C6 C5 C4 114.7(6) ?
C6 C5 C10 110.4(6) ?
C4 C5 C10 116.0(6) ?
O2 C6 C7 111.6(6) ?
O2 C6 C5 111.3(6) ?
C7 C6 C5 104.4(6) ?
O3 C7 C6 117.4(6) ?
O3 C7 C8 100.2(6) y
C6 C7 C8 111.3(6) ?
C7 C8 C9 116.0(7) ?
C7 C8 C14 101.3(6) y
C9 C8 C14 118.6(6) ?
C8 C9 C10 108.2(6) ?
C8 C9 C11 107.9(6) ?
C10 C9 C11 116.1(6) ?
C1 C10 C20 109.2(6) ?
C1 C10 C9 107.3(6) ?
C20 C10 C9 110.9(6) ?
C1 C10 C5 109.6(6) ?
C20 C10 C5 112.8(6) ?
C9 C10 C5 106.9(6) ?
C12 C11 C9 111.0(6) ?
C13 C12 O1 109.9(7) ?
C13 C12 C11 132.0(7) ?
O1 C12 C11 118.0(7) ?
C12 C13 C15 107.5(7) ?
C12 C13 C14 116.8(7) ?
C15 C13 C14 135.7(8) ?
C13 C14 C8 108.3(6) ?
C13 C14 C17 124.4(7) ?
C8 C14 C17 97.8(6) ?
C16 C15 C13 105.6(8) ?
C15 C16 O1 111.0(7) ?
O4 C17 O3 121.5(8) y
O4 C17 C14 129.8(8) y
O3 C17 C14 108.6(6) y

loop_
_geom_bond_atom_site_label_1
_geom_bond_atom_site_label_2
_geom_bond_site_symmetry_2
_geom_bond_distance
_geom_bond_publ_flag
O1 C16 . 1.374(9) ?
O1 C12 . 1.376(9) ?
O2 C6 . 1.427(9) y
O3 C17 . 1.368(9) y
O3 C7 . 1.487(8) y
O4 C17 . 1.203(8) y
C1 C2 . 1.527(10) ?
C1 C10 . 1.527(9) ?
C2 C3 . 1.519(11) ?
C3 C4 . 1.545(10) ?
C4 C18 . 1.540(10) ?
C4 C19 . 1.550(10) ?
C4 C5 . 1.570(10) ?
C5 C6 . 1.569(9) ?
C5 C10 . 1.584(10) ?
C6 C7 . 1.492(9) ?
C7 C8 . 1.495(10) y
C8 C9 . 1.500(9) ?
C8 C14 . 1.504(9) y
C9 C10 . 1.563(9) ?
C9 C11 . 1.565(10) ?
C10 C20 . 1.547(9) ?
C11 C12 . 1.488(10) ?
C12 C13 . 1.346(10) ?
C13 C15 . 1.424(10) ?
C13 C14 . 1.499(11) ?
C14 C17 . 1.523(10) y
C15 C16 . 1.350(12) ?

loop_
_cod_related_entry_id
_cod_related_entry_database
_cod_related_entry_code
1 ChemSpider 21186268
